data_7133173
loop_
_publ_author_name
'Demchuk, Mitchell J.'
'Zurakowski, Joseph A.'
'Drover, Marcus W.'

_publ_section_title
;
 Tridentate &#x3ba;<sup>3</sup>-<i>P</i>,<i>P</i>,<i>C</i> iridium
 complexes: influence of ligand saturation on intramolecular C-H bond
 activation.
;
_journal_issue 59
_journal_name_full 'Chemical communications (Cambridge, England)'
_journal_page_first 7566
_journal_page_last 7569
_journal_paper_doi 10.1039/d4cc01435a
_journal_volume 60
_journal_year 2024
_chemical_formula_moiety 'C25 H47 Ir P2'
_chemical_formula_sum 'C25 H47 Ir P2'
_chemical_formula_weight 601.76
_space_group_crystal_system orthorhombic
_space_group_IT_number 61
_space_group_name_Hall '-P 2ac 2ab'
_space_group_name_H-M_alt 'P b c a'
_atom_sites_solution_hydrogens geom
_atom_sites_solution_primary dual
_audit_creation_date 2023-05-15
_audit_creation_method
;
Olex2 1.3
(compiled 2020.11.12 svn.r5f609507 for OlexSys, GUI svn.r6408)
;
_audit_update_record
;
2023-11-30 deposited with the CCDC.	2024-06-11 downloaded from the CCDC.
;
_cell_angle_alpha 90
_cell_angle_beta 90
_cell_angle_gamma 90
_cell_formula_units_Z 8
_cell_length_a 10.0014(3)
_cell_length_b 17.1635(5)
_cell_length_c 28.5541(9)
_cell_measurement_reflns_used 9804
_cell_measurement_temperature 170.0
_cell_measurement_theta_max 28.28
_cell_measurement_theta_min 2.46
_cell_volume 4901.6(3)
_computing_cell_refinement 'SAINT V8.40B (?, 2016)'
_computing_data_reduction 'SAINT V8.40B (?, 2016)'
_computing_molecular_graphics 'Olex2 1.3 (Dolomanov et al., 2009)'
_computing_publication_material 'Olex2 1.3 (Dolomanov et al., 2009)'
_computing_structure_refinement 'SHELXL 2018/3 (Sheldrick, 2015)'
_computing_structure_solution 'SHELXT 2018/2 (Sheldrick, 2018)'
_diffrn_ambient_temperature 170.0
_diffrn_measured_fraction_theta_full 0.995
_diffrn_measured_fraction_theta_max 0.996
_diffrn_measurement_device_type 'Bruker APEX-II CCD'
_diffrn_measurement_method '\f and \w scans'
_diffrn_radiation_type MoK\a
_diffrn_radiation_wavelength 0.71073
_diffrn_reflns_av_R_equivalents 0.0441
_diffrn_reflns_av_unetI/netI 0.0177
_diffrn_reflns_Laue_measured_fraction_full 0.995
_diffrn_reflns_Laue_measured_fraction_max 0.996
_diffrn_reflns_limit_h_max 13
_diffrn_reflns_limit_h_min -13
_diffrn_reflns_limit_k_max 22
_diffrn_reflns_limit_k_min -22
_diffrn_reflns_limit_l_max 37
_diffrn_reflns_limit_l_min -38
_diffrn_reflns_number 90741
_diffrn_reflns_point_group_measured_fraction_full 0.995
_diffrn_reflns_point_group_measured_fraction_max 0.996
_diffrn_reflns_theta_full 25.242
_diffrn_reflns_theta_max 28.316
_diffrn_reflns_theta_min 2.373
_diffrn_source_current 1.4
_diffrn_source_power 0.07
_diffrn_source_voltage 50.0
_diffrn_standards_number 0
_exptl_absorpt_coefficient_mu 5.588
_exptl_absorpt_correction_T_max 0.7457
_exptl_absorpt_correction_T_min 0.4726
_exptl_absorpt_correction_type multi-scan
_exptl_absorpt_process_details
;
SADABS-2016/2 (Bruker,2016/2) was used for absorption correction.
wR2(int) was 0.0990 before and 0.0558 after correction.
The Ratio of minimum to maximum transmission is 0.6338.
The \l/2 correction factor is Not present.
;
_exptl_crystal_colour 'clear yellowish yellow'
_exptl_crystal_colour_lustre clear
_exptl_crystal_colour_modifier yellowish
_exptl_crystal_colour_primary yellow
_exptl_crystal_density_diffrn 1.631
_exptl_crystal_description block
_exptl_crystal_F_000 2432
_exptl_crystal_size_max 0.15
_exptl_crystal_size_mid 0.1
_exptl_crystal_size_min 0.07
_refine_diff_density_max 1.903
_refine_diff_density_min -1.100
_refine_diff_density_rms 0.088
_refine_ls_extinction_coef 0.000103(17)
_refine_ls_extinction_expression Fc^*^=kFc[1+0.001xFc^2^\l^3^/sin(2\q)]^-1/4^
_refine_ls_extinction_method 'SHELXL-2018/3 (Sheldrick 2018)'
_refine_ls_goodness_of_fit_ref 1.149
_refine_ls_hydrogen_treatment constr
_refine_ls_matrix_type full
_refine_ls_number_parameters 263
_refine_ls_number_reflns 6082
_refine_ls_number_restraints 0
_refine_ls_restrained_S_all 1.149
_refine_ls_R_factor_all 0.0238
_refine_ls_R_factor_gt 0.0204
_refine_ls_shift/su_max 0.008
_refine_ls_shift/su_mean 0.000
_refine_ls_structure_factor_coef Fsqd
_refine_ls_weighting_details 'w=1/[\s^2^(Fo^2^)+(0.0076P)^2^+10.6565P] where P=(Fo^2^+2Fc^2^)/3'
_refine_ls_weighting_scheme calc
_refine_ls_wR_factor_gt 0.0445
_refine_ls_wR_factor_ref 0.0465
_reflns_Friedel_coverage 0.000
_reflns_number_gt 5609
_reflns_number_total 6082
_reflns_threshold_expression 'I > 2\s(I)'
_cod_data_source_file d4cc01435a3.cif
_cod_data_source_block final11
_cod_depositor_comments 'Adding full bibliography for 7133173--7133175.cif.'
_cod_database_code 7133173
_shelx_shelxl_version_number 2018/3
_shelx_space_group_comment
;
The symmetry employed for this shelxl refinement is uniquely defined
by the following loop, which should always be used as a source of
symmetry information in preference to the above space-group names.
They are only intended as comments.
;
_shelx_estimated_absorpt_t_max 0.696
_shelx_estimated_absorpt_t_min 0.488
_olex2_refinement_description
;
1. Fixed Uiso
 At 1.2 times of:
  All C(H) groups, All C(H,H) groups
 At 1.5 times of:
  All C(H,H,H) groups
2.a Ternary CH refined with riding coordinates:
 C18(H18), C22(H22), C23(H23), C19(H19)
2.b Secondary CH2 refined with riding coordinates:
 C1(H1A,H1B), C4(H4A,H4B), C5(H5A,H5B), C24(H24A,H24B), C20(H20A,H20B),
 C25(H25A,H25B), C21(H21A,H21B)
2.c Aromatic/amide H refined with riding coordinates:
 C2(H2), C3(H3)
2.d Idealised Me refined as rotating group:
 C13(H13A,H13B,H13C), C9(H9A,H9B,H9C), C15(H15A,H15B,H15C), C17(H17A,H17B,
 H17C), C11(H11A,H11B,H11C), C12(H12A,H12B,H12C), C16(H16A,H16B,H16C), C7(H7A,
 H7B,H7C), C8(H8A,H8B,H8C)
;
_olex2_submission_special_instructions 'No special instructions were received'

loop_
_space_group_symop_operation_xyz
'x, y, z'
'-x+1/2, -y, z+1/2'
'-x, y+1/2, -z+1/2'
'x+1/2, -y+1/2, -z'
'-x, -y, -z'
'x-1/2, y, -z-1/2'
'x, -y-1/2, z-1/2'
'-x-1/2, y-1/2, z'

loop_
_atom_site_label
_atom_site_type_symbol
_atom_site_fract_x
_atom_site_fract_y
_atom_site_fract_z
_atom_site_U_iso_or_equiv
_atom_site_adp_type
_atom_site_occupancy
_atom_site_site_symmetry_order
_atom_site_calc_flag
_atom_site_refinement_flags_posn
_atom_site_refinement_flags_adp
_atom_site_refinement_flags_occupancy
_atom_site_disorder_assembly
_atom_site_disorder_group
Ir1 Ir 0.51948(2) 0.63846(2) 0.62923(2) 0.01558(4) Uani 1 1 d . . . . .
P2 P 0.70902(6) 0.60273(4) 0.58329(2) 0.01663(12) Uani 1 1 d . . . . .
P1 P 0.47079(6) 0.50475(4) 0.62696(2) 0.01770(12) Uani 1 1 d . . . . .
C1 C 0.3876(3) 0.63188(17) 0.56926(10) 0.0268(6) Uani 1 1 d . . . . .
H1A H 0.331270 0.679283 0.568899 0.032 Uiso 1 1 calc R U . . .
H1B H 0.443175 0.632767 0.540561 0.032 Uiso 1 1 calc R U . . .
C4 C 0.5933(3) 0.45420(14) 0.58825(9) 0.0218(5) Uani 1 1 d . . . . .
H4A H 0.666333 0.431738 0.607357 0.026 Uiso 1 1 calc R U . . .
H4B H 0.548461 0.411204 0.571284 0.026 Uiso 1 1 calc R U . . .
C18 C 0.6564(3) 0.69413(15) 0.68094(9) 0.0240(5) Uani 1 1 d . . . . .
H18 H 0.751586 0.676880 0.678194 0.029 Uiso 1 1 calc R U . . .
C5 C 0.6510(3) 0.51315(15) 0.55299(9) 0.0210(5) Uani 1 1 d . . . . .
H5A H 0.581522 0.526992 0.529732 0.025 Uiso 1 1 calc R U . . .
H5B H 0.726852 0.489122 0.536037 0.025 Uiso 1 1 calc R U . . .
C22 C 0.3571(3) 0.70320(17) 0.65685(10) 0.0311(6) Uani 1 1 d . . . . .
H22 H 0.269994 0.693655 0.640623 0.037 Uiso 1 1 calc R U . . .
C23 C 0.4463(3) 0.75528(16) 0.63187(10) 0.0287(6) Uani 1 1 d . . . . .
H23 H 0.409268 0.774122 0.601373 0.034 Uiso 1 1 calc R U . . .
C13 C 0.9742(3) 0.63122(18) 0.62145(11) 0.0295(6) Uani 1 1 d . . . . .
H13A H 1.009428 0.650509 0.591585 0.044 Uiso 1 1 calc R U . . .
H13B H 1.047858 0.610727 0.640453 0.044 Uiso 1 1 calc R U . . .
H13C H 0.930466 0.673980 0.638245 0.044 Uiso 1 1 calc R U . . .
C9 C 0.5425(3) 0.42908(19) 0.71112(12) 0.0378(7) Uani 1 1 d . . . . .
H9A H 0.627565 0.415790 0.696071 0.057 Uiso 1 1 calc R U . . .
H9B H 0.520622 0.389528 0.734656 0.057 Uiso 1 1 calc R U . . .
H9C H 0.550233 0.480095 0.726294 0.057 Uiso 1 1 calc R U . . .
C14 C 0.7646(3) 0.67011(16) 0.53350(9) 0.0240(5) Uani 1 1 d . . . . .
C2 C 0.2982(3) 0.56276(18) 0.56690(10) 0.0293(6) Uani 1 1 d . . . . .
H2 H 0.221086 0.564725 0.547498 0.035 Uiso 1 1 calc R U . . .
C19 C 0.5739(3) 0.64106(17) 0.70449(9) 0.0256(5) Uani 1 1 d . . . . .
H19 H 0.620987 0.593211 0.715769 0.031 Uiso 1 1 calc R U . . .
C3 C 0.3229(3) 0.49886(17) 0.59099(10) 0.0265(6) Uani 1 1 d . . . . .
H3 H 0.267833 0.453823 0.589546 0.032 Uiso 1 1 calc R U . . .
C15 C 0.8804(3) 0.63939(18) 0.50337(10) 0.0316(6) Uani 1 1 d . . . . .
H15A H 0.960702 0.633981 0.522781 0.047 Uiso 1 1 calc R U . . .
H15B H 0.898226 0.676078 0.477814 0.047 Uiso 1 1 calc R U . . .
H15C H 0.856260 0.588524 0.490280 0.047 Uiso 1 1 calc R U . . .
C10 C 0.8718(3) 0.56578(15) 0.61208(9) 0.0219(5) Uani 1 1 d . . . . .
C6 C 0.4323(3) 0.43191(15) 0.67435(10) 0.0266(6) Uani 1 1 d . . . . .
C17 C 0.6464(3) 0.68419(19) 0.50035(10) 0.0338(7) Uani 1 1 d . . . . .
H17A H 0.615424 0.634265 0.487705 0.051 Uiso 1 1 calc R U . . .
H17B H 0.674816 0.718040 0.474565 0.051 Uiso 1 1 calc R U . . .
H17C H 0.573402 0.709244 0.517592 0.051 Uiso 1 1 calc R U . . .
C11 C 0.8408(3) 0.52857(16) 0.66011(10) 0.0260(5) Uani 1 1 d . . . . .
H11A H 0.801046 0.567763 0.680812 0.039 Uiso 1 1 calc R U . . .
H11B H 0.923790 0.509003 0.674084 0.039 Uiso 1 1 calc R U . . .
H11C H 0.777985 0.485321 0.655909 0.039 Uiso 1 1 calc R U . . .
C12 C 0.9419(3) 0.50214(17) 0.58275(11) 0.0296(6) Uani 1 1 d . . . . .
H12A H 0.884489 0.455949 0.581042 0.044 Uiso 1 1 calc R U . . .
H12B H 1.027052 0.488220 0.597516 0.044 Uiso 1 1 calc R U . . .
H12C H 0.958573 0.521863 0.551074 0.044 Uiso 1 1 calc R U . . .
C24 C 0.5313(5) 0.81495(18) 0.65680(16) 0.0544(11) Uani 1 1 d . . . . .
H24A H 0.570774 0.850393 0.633184 0.065 Uiso 1 1 calc R U . . .
H24B H 0.473071 0.846563 0.677398 0.065 Uiso 1 1 calc R U . . .
C20 C 0.4572(3) 0.6662(3) 0.73490(11) 0.0429(8) Uani 1 1 d . . . . .
H20A H 0.420360 0.619432 0.750589 0.051 Uiso 1 1 calc R U . . .
H20B H 0.491449 0.701321 0.759629 0.051 Uiso 1 1 calc R U . . .
C16 C 0.8000(3) 0.75030(17) 0.55427(11) 0.0342(7) Uani 1 1 d . . . . .
H16A H 0.727971 0.767426 0.575137 0.051 Uiso 1 1 calc R U . . .
H16B H 0.810955 0.788169 0.528868 0.051 Uiso 1 1 calc R U . . .
H16C H 0.883588 0.746353 0.572020 0.051 Uiso 1 1 calc R U . . .
C25 C 0.6394(4) 0.78180(18) 0.68506(14) 0.0450(9) Uani 1 1 d . . . . .
H25A H 0.622821 0.794841 0.718330 0.054 Uiso 1 1 calc R U . . .
H25B H 0.724442 0.807047 0.675828 0.054 Uiso 1 1 calc R U . . .
C7 C 0.3016(4) 0.4579(2) 0.69778(13) 0.0447(8) Uani 1 1 d . . . . .
H7A H 0.311658 0.511306 0.709471 0.067 Uiso 1 1 calc R U . . .
H7B H 0.281020 0.423018 0.723949 0.067 Uiso 1 1 calc R U . . .
H7C H 0.228742 0.456134 0.674861 0.067 Uiso 1 1 calc R U . . .
C8 C 0.4144(4) 0.34992(18) 0.65415(14) 0.0457(9) Uani 1 1 d . . . . .
H8A H 0.346399 0.351107 0.629444 0.069 Uiso 1 1 calc R U . . .
H8B H 0.385876 0.314334 0.679056 0.069 Uiso 1 1 calc R U . . .
H8C H 0.499444 0.331857 0.641006 0.069 Uiso 1 1 calc R U . . .
C21 C 0.3467(4) 0.7063(3) 0.71016(12) 0.0537(11) Uani 1 1 d . . . . .
H21A H 0.345016 0.761534 0.720127 0.064 Uiso 1 1 calc R U . . .
H21B H 0.260952 0.682351 0.719784 0.064 Uiso 1 1 calc R U . . .

loop_
_atom_site_aniso_label
_atom_site_aniso_U_11
_atom_site_aniso_U_22
_atom_site_aniso_U_33
_atom_site_aniso_U_23
_atom_site_aniso_U_13
_atom_site_aniso_U_12
Ir1 0.01706(5) 0.01588(5) 0.01382(5) -0.00034(3) 0.00103(3) 0.00051(3)
P2 0.0168(3) 0.0185(3) 0.0146(3) -0.0012(2) 0.0016(2) -0.0015(2)
P1 0.0155(3) 0.0175(3) 0.0201(3) -0.0015(2) 0.0011(2) -0.0024(2)
C1 0.0252(13) 0.0346(14) 0.0208(13) 0.0028(11) -0.0047(10) 0.0061(11)
C4 0.0194(12) 0.0197(11) 0.0263(13) -0.0046(10) 0.0035(10) -0.0038(9)
C18 0.0275(13) 0.0244(12) 0.0201(12) -0.0074(10) -0.0044(10) -0.0031(10)
C5 0.0215(12) 0.0232(12) 0.0183(12) -0.0057(9) 0.0029(9) -0.0026(10)
C22 0.0312(15) 0.0324(15) 0.0298(15) 0.0011(12) 0.0074(12) 0.0148(12)
C23 0.0388(16) 0.0216(12) 0.0257(13) 0.0025(11) -0.0032(11) 0.0103(11)
C13 0.0203(13) 0.0348(15) 0.0333(15) -0.0008(12) -0.0018(11) -0.0087(11)
C9 0.0444(19) 0.0322(16) 0.0368(17) 0.0169(13) -0.0028(14) -0.0044(13)
C14 0.0272(13) 0.0252(13) 0.0197(12) 0.0027(10) 0.0054(10) -0.0034(10)
C2 0.0179(12) 0.0476(17) 0.0225(13) -0.0079(12) -0.0042(10) 0.0033(12)
C19 0.0295(14) 0.0320(14) 0.0154(12) -0.0028(10) -0.0025(10) -0.0006(11)
C3 0.0170(12) 0.0338(14) 0.0286(14) -0.0080(11) -0.0014(10) -0.0050(10)
C15 0.0319(15) 0.0390(16) 0.0239(14) 0.0013(12) 0.0094(11) -0.0046(13)
C10 0.0182(12) 0.0231(12) 0.0245(12) -0.0006(10) -0.0006(10) -0.0004(9)
C6 0.0276(14) 0.0218(13) 0.0304(14) 0.0043(10) 0.0070(11) -0.0042(10)
C17 0.0337(16) 0.0414(17) 0.0262(15) 0.0121(13) 0.0006(12) -0.0010(13)
C11 0.0235(13) 0.0288(13) 0.0256(13) 0.0025(11) -0.0034(10) 0.0034(10)
C12 0.0234(13) 0.0326(15) 0.0328(15) -0.0013(12) 0.0039(11) 0.0039(11)
C24 0.083(3) 0.0149(14) 0.065(3) -0.0038(15) -0.026(2) 0.0071(16)
C20 0.0383(18) 0.073(2) 0.0178(14) -0.0054(15) 0.0073(12) -0.0030(17)
C16 0.0458(18) 0.0240(14) 0.0327(15) 0.0036(12) 0.0075(13) -0.0082(12)
C25 0.045(2) 0.0239(15) 0.066(2) -0.0156(15) -0.0082(17) -0.0048(13)
C7 0.0400(19) 0.051(2) 0.0433(19) 0.0126(16) 0.0204(15) 0.0023(16)
C8 0.061(2) 0.0257(15) 0.050(2) 0.0044(14) 0.0082(18) -0.0165(15)
C21 0.063(2) 0.066(2) 0.0327(18) 0.0082(17) 0.0217(17) 0.037(2)

loop_
_atom_type_symbol
_atom_type_description
_atom_type_scat_dispersion_real
_atom_type_scat_dispersion_imag
_atom_type_scat_source
C C 0.0033 0.0016 'International Tables Vol C Tables 4.2.6.8 and 6.1.1.4'
H H 0.0000 0.0000 'International Tables Vol C Tables 4.2.6.8 and 6.1.1.4'
Ir Ir -1.4442 7.9887 'International Tables Vol C Tables 4.2.6.8 and 6.1.1.4'
P P 0.1023 0.0942 'International Tables Vol C Tables 4.2.6.8 and 6.1.1.4'

loop_
_geom_angle_atom_site_label_1
_geom_angle_atom_site_label_2
_geom_angle_atom_site_label_3
_geom_angle
_geom_angle_site_symmetry_1
_geom_angle_site_symmetry_3
_geom_angle_publ_flag
P1 Ir1 P2 84.17(2) . . ?
C1 Ir1 P2 92.04(8) . . ?
C1 Ir1 P1 78.50(8) . . ?
C1 Ir1 C18 157.05(10) . . ?
C1 Ir1 C19 156.56(11) . . ?
C18 Ir1 P2 89.22(7) . . ?
C18 Ir1 P1 124.40(7) . . ?
C22 Ir1 P2 161.46(8) . . ?
C22 Ir1 P1 111.33(9) . . ?
C22 Ir1 C1 81.66(12) . . ?
C22 Ir1 C18 89.97(12) . . ?
C22 Ir1 C23 39.85(12) . . ?
C22 Ir1 C19 79.45(11) . . ?
C23 Ir1 P2 122.22(9) . . ?
C23 Ir1 P1 147.98(9) . . ?
C23 Ir1 C1 82.42(11) . . ?
C23 Ir1 C18 77.57(11) . . ?
C23 Ir1 C19 91.77(11) . . ?
C19 Ir1 P2 110.07(8) . . ?
C19 Ir1 P1 95.59(8) . . ?
C19 Ir1 C18 36.73(10) . . ?
C5 P2 Ir1 102.75(8) . . ?
C5 P2 C14 104.17(12) . . ?
C5 P2 C10 100.95(12) . . ?
C14 P2 Ir1 118.93(9) . . ?
C14 P2 C10 105.63(12) . . ?
C10 P2 Ir1 121.36(8) . . ?
C4 P1 Ir1 109.58(8) . . ?
C4 P1 C6 104.57(12) . . ?
C3 P1 Ir1 103.92(10) . . ?
C3 P1 C4 100.10(12) . . ?
C3 P1 C6 101.81(14) . . ?
C6 P1 Ir1 132.22(9) . . ?
Ir1 C1 H1A 108.2 . . ?
Ir1 C1 H1B 108.2 . . ?
H1A C1 H1B 107.4 . . ?
C2 C1 Ir1 116.36(19) . . ?
C2 C1 H1A 108.2 . . ?
C2 C1 H1B 108.2 . . ?
P1 C4 H4A 109.8 . . ?
P1 C4 H4B 109.8 . . ?
H4A C4 H4B 108.3 . . ?
C5 C4 P1 109.16(17) . . ?
C5 C4 H4A 109.8 . . ?
C5 C4 H4B 109.8 . . ?
Ir1 C18 H18 113.9 . . ?
C19 C18 Ir1 71.18(15) . . ?
C19 C18 H18 113.9 . . ?
C19 C18 C25 122.8(3) . . ?
C25 C18 Ir1 114.0(2) . . ?
C25 C18 H18 113.9 . . ?
P2 C5 H5A 109.5 . . ?
P2 C5 H5B 109.5 . . ?
C4 C5 P2 110.89(17) . . ?
C4 C5 H5A 109.5 . . ?
C4 C5 H5B 109.5 . . ?
H5A C5 H5B 108.0 . . ?
Ir1 C22 H22 114.1 . . ?
C23 C22 Ir1 70.65(16) . . ?
C23 C22 H22 114.1 . . ?
C23 C22 C21 120.7(3) . . ?
C21 C22 Ir1 116.2(2) . . ?
C21 C22 H22 114.1 . . ?
Ir1 C23 H23 113.6 . . ?
C22 C23 Ir1 69.50(15) . . ?
C22 C23 H23 113.6 . . ?
C22 C23 C24 122.2(3) . . ?
C24 C23 Ir1 117.4(2) . . ?
C24 C23 H23 113.6 . . ?
H13A C13 H13B 109.5 . . ?
H13A C13 H13C 109.5 . . ?
H13B C13 H13C 109.5 . . ?
C10 C13 H13A 109.5 . . ?
C10 C13 H13B 109.5 . . ?
C10 C13 H13C 109.5 . . ?
H9A C9 H9B 109.5 . . ?
H9A C9 H9C 109.5 . . ?
H9B C9 H9C 109.5 . . ?
C6 C9 H9A 109.5 . . ?
C6 C9 H9B 109.5 . . ?
C6 C9 H9C 109.5 . . ?
C15 C14 P2 115.3(2) . . ?
C15 C14 C16 110.4(2) . . ?
C17 C14 P2 109.22(19) . . ?
C17 C14 C15 106.8(2) . . ?
C17 C14 C16 105.9(2) . . ?
C16 C14 P2 108.69(18) . . ?
C1 C2 H2 119.1 . . ?
C3 C2 C1 121.8(2) . . ?
C3 C2 H2 119.1 . . ?
Ir1 C19 H19 114.3 . . ?
C18 C19 Ir1 72.10(15) . . ?
C18 C19 H19 114.3 . . ?
C18 C19 C20 122.9(3) . . ?
C20 C19 Ir1 111.8(2) . . ?
C20 C19 H19 114.3 . . ?
P1 C3 H3 123.1 . . ?
C2 C3 P1 113.9(2) . . ?
C2 C3 H3 123.1 . . ?
C14 C15 H15A 109.5 . . ?
C14 C15 H15B 109.5 . . ?
C14 C15 H15C 109.5 . . ?
H15A C15 H15B 109.5 . . ?
H15A C15 H15C 109.5 . . ?
H15B C15 H15C 109.5 . . ?
C13 C10 P2 113.22(19) . . ?
C13 C10 C11 106.3(2) . . ?
C13 C10 C12 107.9(2) . . ?
C11 C10 P2 110.15(17) . . ?
C11 C10 C12 106.3(2) . . ?
C12 C10 P2 112.58(19) . . ?
C9 C6 P1 111.66(19) . . ?
C9 C6 C7 109.0(3) . . ?
C9 C6 C8 108.4(3) . . ?
C7 C6 P1 107.1(2) . . ?
C8 C6 P1 111.3(2) . . ?
C8 C6 C7 109.4(3) . . ?
C14 C17 H17A 109.5 . . ?
C14 C17 H17B 109.5 . . ?
C14 C17 H17C 109.5 . . ?
H17A C17 H17B 109.5 . . ?
H17A C17 H17C 109.5 . . ?
H17B C17 H17C 109.5 . . ?
C10 C11 H11A 109.5 . . ?
C10 C11 H11B 109.5 . . ?
C10 C11 H11C 109.5 . . ?
H11A C11 H11B 109.5 . . ?
H11A C11 H11C 109.5 . . ?
H11B C11 H11C 109.5 . . ?
C10 C12 H12A 109.5 . . ?
C10 C12 H12B 109.5 . . ?
C10 C12 H12C 109.5 . . ?
H12A C12 H12B 109.5 . . ?
H12A C12 H12C 109.5 . . ?
H12B C12 H12C 109.5 . . ?
C23 C24 H24A 108.7 . . ?
C23 C24 H24B 108.7 . . ?
H24A C24 H24B 107.6 . . ?
C25 C24 C23 114.3(3) . . ?
C25 C24 H24A 108.7 . . ?
C25 C24 H24B 108.7 . . ?
C19 C20 H20A 108.4 . . ?
C19 C20 H20B 108.4 . . ?
H20A C20 H20B 107.4 . . ?
C21 C20 C19 115.7(3) . . ?
C21 C20 H20A 108.4 . . ?
C21 C20 H20B 108.4 . . ?
C14 C16 H16A 109.5 . . ?
C14 C16 H16B 109.5 . . ?
C14 C16 H16C 109.5 . . ?
H16A C16 H16B 109.5 . . ?
H16A C16 H16C 109.5 . . ?
H16B C16 H16C 109.5 . . ?
C18 C25 H25A 108.5 . . ?
C18 C25 H25B 108.5 . . ?
C24 C25 C18 115.1(3) . . ?
C24 C25 H25A 108.5 . . ?
C24 C25 H25B 108.5 . . ?
H25A C25 H25B 107.5 . . ?
C6 C7 H7A 109.5 . . ?
C6 C7 H7B 109.5 . . ?
C6 C7 H7C 109.5 . . ?
H7A C7 H7B 109.5 . . ?
H7A C7 H7C 109.5 . . ?
H7B C7 H7C 109.5 . . ?
C6 C8 H8A 109.5 . . ?
C6 C8 H8B 109.5 . . ?
C6 C8 H8C 109.5 . . ?
H8A C8 H8B 109.5 . . ?
H8A C8 H8C 109.5 . . ?
H8B C8 H8C 109.5 . . ?
C22 C21 H21A 108.7 . . ?
C22 C21 H21B 108.7 . . ?
C20 C21 C22 114.1(3) . . ?
C20 C21 H21A 108.7 . . ?
C20 C21 H21B 108.7 . . ?
H21A C21 H21B 107.6 . . ?

loop_
_geom_bond_atom_site_label_1
_geom_bond_atom_site_label_2
_geom_bond_distance
_geom_bond_site_symmetry_2
_geom_bond_publ_flag
Ir1 P2 2.3854(6) . ?
Ir1 P1 2.3469(6) . ?
Ir1 C1 2.164(3) . ?
Ir1 C18 2.229(3) . ?
Ir1 C22 2.120(3) . ?
Ir1 C23 2.136(3) . ?
Ir1 C19 2.217(3) . ?
P2 C5 1.857(3) . ?
P2 C14 1.915(3) . ?
P2 C10 1.931(3) . ?
P1 C4 1.864(3) . ?
P1 C3 1.804(3) . ?
P1 C6 1.882(3) . ?
C1 H1A 0.9900 . ?
C1 H1B 0.9900 . ?
C1 C2 1.488(4) . ?
C4 H4A 0.9900 . ?
C4 H4B 0.9900 . ?
C4 C5 1.540(4) . ?
C18 H18 1.0000 . ?
C18 C19 1.401(4) . ?
C18 C25 1.519(4) . ?
C5 H5A 0.9900 . ?
C5 H5B 0.9900 . ?
C22 H22 1.0000 . ?
C22 C23 1.451(4) . ?
C22 C21 1.527(4) . ?
C23 H23 1.0000 . ?
C23 C24 1.510(5) . ?
C13 H13A 0.9800 . ?
C13 H13B 0.9800 . ?
C13 H13C 0.9800 . ?
C13 C10 1.543(4) . ?
C9 H9A 0.9800 . ?
C9 H9B 0.9800 . ?
C9 H9C 0.9800 . ?
C9 C6 1.523(4) . ?
C14 C15 1.536(4) . ?
C14 C17 1.534(4) . ?
C14 C16 1.540(4) . ?
C2 H2 0.9500 . ?
C2 C3 1.318(4) . ?
C19 H19 1.0000 . ?
C19 C20 1.517(4) . ?
C3 H3 0.9500 . ?
C15 H15A 0.9800 . ?
C15 H15B 0.9800 . ?
C15 H15C 0.9800 . ?
C10 C11 1.544(4) . ?
C10 C12 1.544(4) . ?
C6 C7 1.535(4) . ?
C6 C8 1.532(4) . ?
C17 H17A 0.9800 . ?
C17 H17B 0.9800 . ?
C17 H17C 0.9800 . ?
C11 H11A 0.9800 . ?
C11 H11B 0.9800 . ?
C11 H11C 0.9800 . ?
C12 H12A 0.9800 . ?
C12 H12B 0.9800 . ?
C12 H12C 0.9800 . ?
C24 H24A 0.9900 . ?
C24 H24B 0.9900 . ?
C24 C25 1.464(5) . ?
C20 H20A 0.9900 . ?
C20 H20B 0.9900 . ?
C20 C21 1.481(5) . ?
C16 H16A 0.9800 . ?
C16 H16B 0.9800 . ?
C16 H16C 0.9800 . ?
C25 H25A 0.9900 . ?
C25 H25B 0.9900 . ?
C7 H7A 0.9800 . ?
C7 H7B 0.9800 . ?
C7 H7C 0.9800 . ?
C8 H8A 0.9800 . ?
C8 H8B 0.9800 . ?
C8 H8C 0.9800 . ?
C21 H21A 0.9900 . ?
C21 H21B 0.9900 . ?

loop_
_geom_torsion_atom_site_label_1
_geom_torsion_atom_site_label_2
_geom_torsion_atom_site_label_3
_geom_torsion_atom_site_label_4
_geom_torsion
_geom_torsion_site_symmetry_1
_geom_torsion_site_symmetry_2
_geom_torsion_site_symmetry_3
_geom_torsion_site_symmetry_4
_geom_torsion_publ_flag
Ir1 P2 C5 C4 -51.50(19) . . . . ?
Ir1 P1 C4 C5 -24.11(19) . . . . ?
Ir1 P1 C3 C2 14.9(2) . . . . ?
Ir1 P1 C6 C9 -55.9(3) . . . . ?
Ir1 P1 C6 C7 63.3(3) . . . . ?
Ir1 P1 C6 C8 -177.14(19) . . . . ?
Ir1 C1 C2 C3 -19.5(4) . . . . ?
Ir1 C18 C19 C20 -104.8(3) . . . . ?
Ir1 C18 C25 C24 3.5(4) . . . . ?
Ir1 C22 C23 C24 -110.2(3) . . . . ?
Ir1 C22 C21 C20 2.9(5) . . . . ?
Ir1 C23 C24 C25 -12.9(5) . . . . ?
Ir1 C19 C20 C21 -17.8(4) . . . . ?
P1 C4 C5 P2 49.5(2) . . . . ?
C1 C2 C3 P1 1.1(4) . . . . ?
C4 P1 C3 C2 -98.3(2) . . . . ?
C4 P1 C6 C9 78.8(2) . . . . ?
C4 P1 C6 C7 -162.0(2) . . . . ?
C4 P1 C6 C8 -42.4(3) . . . . ?
C18 C19 C20 C21 64.4(4) . . . . ?
C22 C23 C24 C25 69.0(5) . . . . ?
C23 C22 C21 C20 -79.2(4) . . . . ?
C23 C24 C25 C18 5.6(5) . . . . ?
C14 P2 C5 C4 -176.16(18) . . . . ?
C19 C18 C25 C24 -78.8(4) . . . . ?
C19 C20 C21 C22 10.2(5) . . . . ?
C3 P1 C4 C5 84.72(19) . . . . ?
C3 P1 C6 C9 -177.3(2) . . . . ?
C3 P1 C6 C7 -58.1(2) . . . . ?
C3 P1 C6 C8 61.4(3) . . . . ?
C10 P2 C5 C4 74.5(2) . . . . ?
C6 P1 C4 C5 -170.15(18) . . . . ?
C6 P1 C3 C2 154.3(2) . . . . ?
C25 C18 C19 Ir1 107.0(3) . . . . ?
C25 C18 C19 C20 2.2(4) . . . . ?
C21 C22 C23 Ir1 109.6(3) . . . . ?
C21 C22 C23 C24 -0.6(4) . . . . ?
